data_7046197
loop_
_publ_author_name
'Loukopoulos, Edward'
'Abdul-Sada, Alaa'
'Csire, Gizella'
'K\'allay, Csilla'
'Brookfield, Adam'
'Tizzard, Graham J.'
'Coles, Simon J.'
'Lykakis, Ioannis N.'
'Kostakis, George E.'

_publ_section_title
;
 Copper(ii)-benzotriazole coordination compounds in click chemistry: a
 diagnostic reactivity study.
;
_journal_issue 31
_journal_name_full 'Dalton transactions (Cambridge, England : 2003)'
_journal_page_first 10491
_journal_page_last 10508
_journal_paper_doi 10.1039/c8dt01256c
_journal_volume 47
_journal_year 2018
_chemical_formula_moiety 'C16 H15 N3 O'
_chemical_formula_sum 'C16 H15 N3 O'
_chemical_formula_weight 265.31
_space_group_crystal_system monoclinic
_space_group_IT_number 4
_space_group_name_Hall 'P 2yb'
_space_group_name_H-M_alt 'P 1 21 1'
_symmetry_space_group_name_Hall 'P 2yb'
_symmetry_space_group_name_H-M 'P 1 21 1'
_atom_sites_solution_hydrogens geom
_audit_creation_date 2018-03-08
_audit_creation_method
;
Olex2 1.2
(compiled 2017.08.10 svn.r3458 for OlexSys, GUI svn.r5381)
;
_audit_update_record
;
2018-03-22 deposited with the CCDC.
2018-05-01 downloaded from the CCDC.
;
_cell_angle_alpha 90
_cell_angle_beta 92.836(9)
_cell_angle_gamma 90
_cell_formula_units_Z 2
_cell_length_a 8.1339(8)
_cell_length_b 5.6565(6)
_cell_length_c 14.5299(16)
_cell_measurement_reflns_used 532
_cell_measurement_temperature 173
_cell_measurement_theta_max 69.0420
_cell_measurement_theta_min 5.4530
_cell_volume 667.69(12)
_computing_cell_refinement 'CrysAlisPro 1.171.38.46 (Rigaku OD, 2015)'
_computing_data_collection 'CrysAlisPro 1.171.38.46 (Rigaku OD, 2015)'
_computing_data_reduction 'CrysAlisPro 1.171.38.46 (Rigaku OD, 2015)'
_computing_molecular_graphics 'Olex2 (Dolomanov et al., 2009)'
_computing_publication_material 'Olex2 (Dolomanov et al., 2009)'
_computing_structure_refinement 'ShelXL (Sheldrick, 2015)'
_computing_structure_solution 'ShelXT (Sheldrick, 2015)'
_diffrn_ambient_temperature 173.0
_diffrn_detector 'CCD plate'
_diffrn_detector_area_resol_mean 16.1033
_diffrn_detector_type Eos
_diffrn_measured_fraction_theta_full 0.984
_diffrn_measured_fraction_theta_max 0.971
_diffrn_measurement_details
;
List of Runs (angles in degrees, time in seconds):

  # Type    Start    End  Width  t~exp~   \w     \q     \k     \f   Frames
#--------------------------------------------------------------------------
  1  \w     -9.00  17.00   1.00    2.00    --    0.00 -77.00 -60.00   26
  2  \w    -64.00 -39.00   1.00    2.00    --    0.00 -77.00 -60.00   25
  3  \w   -127.00 -29.00   1.00    3.80    --  -54.75 -77.00  30.00   98
  4  \w    -72.00  16.00   1.00    3.80    --  -54.75  57.00 150.00   88
  5  \w     84.00 126.00   1.00    3.80    --   54.75 125.00   0.00   42
  6  \w     79.00 110.00   1.00    3.80    --   54.75  99.00  40.00   31
  7  \w     83.00 175.00   1.00    3.80    --  109.50  64.00 -90.00   92
  8  \w     64.00 133.00   1.00    3.80    --  109.50 -50.00 -30.00   69
  9  \w     62.00  90.00   1.00    3.80    --  109.50-111.00  30.00   28
 10  \w     55.00  87.00   1.00    3.80    --  109.50-111.00   0.00   32
 11  \w     39.00 139.00   1.00    3.80    --  109.50 -38.00 -90.00  100
 12  \w     39.00 133.00   1.00    3.80    --  109.50 -50.00 120.00   94
;
_diffrn_measurement_device 'four-circle diffractometer'
_diffrn_measurement_device_type 'Xcalibur, Eos, Gemini ultra'
_diffrn_measurement_method '\w scans'
_diffrn_orient_matrix_type 'CrysAlisPro convention (1999,Acta A55,543-557)'
_diffrn_orient_matrix_UB_11 0.0359961000
_diffrn_orient_matrix_UB_12 0.0968786000
_diffrn_orient_matrix_UB_13 0.0980139000
_diffrn_orient_matrix_UB_21 0.1808163000
_diffrn_orient_matrix_UB_22 0.0425617000
_diffrn_orient_matrix_UB_23 -0.0223163000
_diffrn_orient_matrix_UB_31 -0.0444742000
_diffrn_orient_matrix_UB_32 0.2509551000
_diffrn_orient_matrix_UB_33 -0.0341060000
_diffrn_radiation_monochromator mirror
_diffrn_radiation_probe x-ray
_diffrn_radiation_type CuK\a
_diffrn_radiation_wavelength 1.54184
_diffrn_reflns_av_R_equivalents 0.0309
_diffrn_reflns_av_unetI/netI 0.0578
_diffrn_reflns_Laue_measured_fraction_full 0.984
_diffrn_reflns_Laue_measured_fraction_max 0.971
_diffrn_reflns_limit_h_max 9
_diffrn_reflns_limit_h_min -9
_diffrn_reflns_limit_k_max 6
_diffrn_reflns_limit_k_min -5
_diffrn_reflns_limit_l_max 14
_diffrn_reflns_limit_l_min -17
_diffrn_reflns_number 1972
_diffrn_reflns_point_group_measured_fraction_full 0.643
_diffrn_reflns_point_group_measured_fraction_max 0.632
_diffrn_reflns_theta_full 67.684
_diffrn_reflns_theta_max 70.243
_diffrn_reflns_theta_min 5.445
_diffrn_source 'fine-focus sealed X-ray tube'
_diffrn_source_type 'Enhance Ultra (Cu) X-ray Source'
_exptl_absorpt_coefficient_mu 0.680
_exptl_absorpt_correction_T_max 1.00000
_exptl_absorpt_correction_T_min 0.70135
_exptl_absorpt_correction_type multi-scan
_exptl_absorpt_process_details
;
CrysAlisPro 1.171.38.46 (Rigaku Oxford Diffraction, 2015)
Empirical absorption correction using spherical harmonics,
 implemented in SCALE3 ABSPACK scaling algorithm.
;
_exptl_crystal_colour colourless
_exptl_crystal_colour_primary colourless
_exptl_crystal_density_diffrn 1.320
_exptl_crystal_description needle
_exptl_crystal_F_000 280
_exptl_crystal_size_max 0.27
_exptl_crystal_size_mid 0.1
_exptl_crystal_size_min 0.06
_refine_diff_density_max 0.188
_refine_diff_density_min -0.191
_refine_diff_density_rms 0.044
_refine_ls_extinction_coef 0.0069(18)
_refine_ls_extinction_expression Fc^*^=kFc[1+0.001xFc^2^\l^3^/sin(2\q)]^-1/4^
_refine_ls_extinction_method 'SHELXL-2014/7 (Sheldrick 2014'
_refine_ls_goodness_of_fit_ref 1.019
_refine_ls_hydrogen_treatment constr
_refine_ls_matrix_type full
_refine_ls_number_parameters 183
_refine_ls_number_reflns 1586
_refine_ls_number_restraints 1
_refine_ls_restrained_S_all 1.019
_refine_ls_R_factor_all 0.0617
_refine_ls_R_factor_gt 0.0464
_refine_ls_shift/su_max 0.000
_refine_ls_shift/su_mean 0.000
_refine_ls_structure_factor_coef Fsqd
_refine_ls_weighting_details 'w=1/[\s^2^(Fo^2^)+(0.0550P)^2^] where P=(Fo^2^+2Fc^2^)/3'
_refine_ls_weighting_scheme calc
_refine_ls_wR_factor_gt 0.1051
_refine_ls_wR_factor_ref 0.1164
_reflns_Friedel_coverage 0.176
_reflns_Friedel_fraction_full 0.219
_reflns_Friedel_fraction_max 0.212
_reflns_number_gt 1263
_reflns_number_total 1586
_reflns_threshold_expression 'I > 2\s(I)'
_cod_data_source_file c8dt01256c2.cif
_cod_data_source_block cu230
_cod_depositor_comments 'Adding full bibliography for 7046189--7046200.cif.'
_cod_database_code 7046197
_shelx_shelxl_version_number 2014/7
_chemical_oxdiff_formula C16H15N3O
_shelx_space_group_comment
;
The symmetry employed for this shelxl refinement is uniquely defined
by the following loop, which should always be used as a source of
symmetry information in preference to the above space-group names.
They are only intended as comments.
;
_reflns_odcompleteness_completeness 98.23
_reflns_odcompleteness_iscentric 1
_reflns_odcompleteness_theta 68.13
_olex2_refinement_description
;
1. Fixed Uiso
 At 1.2 times of:
  All C(H) groups, All C(H,H) groups
 At 1.5 times of:
  All C(H,H,H) groups
2.a Secondary CH2 refined with riding coordinates:
 C7(H7A,H7B)
2.b Aromatic/amide H refined with riding coordinates:
 C15(H15), C14(H14), C5(H5), C12(H12), C1(H1), C2(H2), C3(H3), C11(H11),
 C4(H4), C8(H8)
2.c Idealised Me refined as rotating group:
 C16(H16A,H16B,H16C)
;
_olex2_submission_special_instructions 'No special instructions were received'
_oxdiff_exptl_absorpt_empirical_details
;
Empirical correction (ABSPACK) includes:
- Absorption correction using spherical harmonics
- Frame scaling
;
_oxdiff_exptl_absorpt_empirical_full_max 1.485
_oxdiff_exptl_absorpt_empirical_full_min 0.673

loop_
_space_group_symop_operation_xyz
'x, y, z'
'-x, y+1/2, -z'

loop_
_atom_site_label
_atom_site_type_symbol
_atom_site_fract_x
_atom_site_fract_y
_atom_site_fract_z
_atom_site_U_iso_or_equiv
_atom_site_adp_type
_atom_site_occupancy
_atom_site_site_symmetry_order
_atom_site_calc_flag
_atom_site_refinement_flags_posn
O1 O 0.1441(3) 0.2386(6) 0.37224(18) 0.0468(8) Uani 1 1 d .
N3 N 0.4608(4) 0.2119(7) 0.7917(2) 0.0448(9) Uani 1 1 d .
N1 N 0.5789(4) 0.5258(6) 0.8445(2) 0.0393(8) Uani 1 1 d .
N2 N 0.5373(4) 0.3039(7) 0.8658(3) 0.0472(9) Uani 1 1 d .
C6 C 0.8421(4) 0.7215(8) 0.8920(2) 0.0340(9) Uani 1 1 d .
C15 C 0.2820(4) 0.1281(7) 0.6142(3) 0.0352(9) Uani 1 1 d .
H15 H 0.2732 0.0129 0.6613 0.042 Uiso 1 1 calc R
C14 C 0.2020(4) 0.0910(7) 0.5286(3) 0.0367(10) Uani 1 1 d .
H14 H 0.1388 -0.0482 0.5175 0.044 Uiso 1 1 calc R
C5 C 0.9625(4) 0.5570(8) 0.9174(2) 0.0381(9) Uani 1 1 d .
H5 H 0.9331 0.4148 0.9472 0.046 Uiso 1 1 calc R
C9 C 0.4563(4) 0.3765(7) 0.7231(3) 0.0355(9) Uani 1 1 d .
C10 C 0.3748(4) 0.3320(7) 0.6321(3) 0.0338(9) Uani 1 1 d .
C12 C 0.3068(4) 0.4602(8) 0.4763(3) 0.0395(10) Uani 1 1 d .
H12 H 0.3158 0.5750 0.4291 0.047 Uiso 1 1 calc R
C13 C 0.2152(4) 0.2586(7) 0.4592(3) 0.0362(10) Uani 1 1 d .
C1 C 0.8871(5) 0.9286(8) 0.8487(2) 0.0385(10) Uani 1 1 d .
H1 H 0.8055 1.0421 0.8309 0.046 Uiso 1 1 calc R
C2 C 1.0505(5) 0.9706(8) 0.8314(3) 0.0422(10) Uani 1 1 d .
H2 H 1.0802 1.1127 0.8016 0.051 Uiso 1 1 calc R
C3 C 1.1698(5) 0.8083(8) 0.8570(3) 0.0424(11) Uani 1 1 d .
H3 H 1.2818 0.8392 0.8457 0.051 Uiso 1 1 calc R
C11 C 0.3856(5) 0.4969(8) 0.5617(3) 0.0395(10) Uani 1 1 d .
H11 H 0.4482 0.6369 0.5723 0.047 Uiso 1 1 calc R
C4 C 1.1266(5) 0.6001(8) 0.8991(3) 0.0403(10) Uani 1 1 d .
H4 H 1.2086 0.4862 0.9157 0.048 Uiso 1 1 calc R
C8 C 0.5331(5) 0.5759(8) 0.7566(3) 0.0405(10) Uani 1 1 d .
H8 H 0.5504 0.7194 0.7246 0.049 Uiso 1 1 calc R
C7 C 0.6650(5) 0.6801(8) 0.9133(3) 0.0422(11) Uani 1 1 d .
H7A H 0.6608 0.6067 0.9750 0.051 Uiso 1 1 calc R
H7B H 0.6073 0.8340 0.9151 0.051 Uiso 1 1 calc R
C16 C 0.0546(5) 0.0285(9) 0.3496(3) 0.0507(12) Uani 1 1 d .
H16A H 0.0103 0.0379 0.2857 0.076 Uiso 1 1 calc GR
H16B H -0.0362 0.0112 0.3910 0.076 Uiso 1 1 calc GR
H16C H 0.1281 -0.1083 0.3564 0.076 Uiso 1 1 calc GR

loop_
_atom_site_aniso_label
_atom_site_aniso_U_11
_atom_site_aniso_U_22
_atom_site_aniso_U_33
_atom_site_aniso_U_23
_atom_site_aniso_U_13
_atom_site_aniso_U_12
O1 0.0519(18) 0.0483(18) 0.0399(16) 0.0043(15) -0.0009(13) -0.0091(16)
N3 0.0390(19) 0.040(2) 0.055(2) -0.0003(19) -0.0074(17) -0.0018(18)
N1 0.0305(17) 0.038(2) 0.049(2) -0.0052(17) 0.0019(15) 0.0011(16)
N2 0.041(2) 0.046(2) 0.054(2) 0.0012(19) -0.0076(17) -0.0029(19)
C6 0.0288(19) 0.037(2) 0.035(2) -0.0047(19) -0.0030(16) 0.0005(18)
C15 0.0298(19) 0.034(2) 0.042(2) 0.0003(19) 0.0035(16) -0.0008(18)
C14 0.035(2) 0.033(2) 0.042(2) 0.0001(19) 0.0040(17) -0.0056(19)
C5 0.038(2) 0.039(2) 0.037(2) 0.001(2) 0.0021(17) -0.001(2)
C9 0.0242(18) 0.033(2) 0.049(2) -0.002(2) 0.0010(17) 0.0004(17)
C10 0.0256(18) 0.033(2) 0.043(2) -0.0025(18) 0.0059(16) 0.0023(17)
C12 0.036(2) 0.035(2) 0.048(2) 0.005(2) 0.0088(18) 0.0013(19)
C13 0.0269(19) 0.043(3) 0.039(2) -0.002(2) 0.0061(16) 0.0014(18)
C1 0.040(2) 0.034(2) 0.041(2) -0.0022(19) -0.0003(18) 0.006(2)
C2 0.044(2) 0.035(2) 0.049(2) 0.000(2) 0.0107(19) -0.003(2)
C3 0.033(2) 0.049(3) 0.046(2) -0.008(2) 0.0061(18) -0.005(2)
C11 0.034(2) 0.033(2) 0.053(2) -0.001(2) 0.0054(18) -0.0037(18)
C4 0.032(2) 0.042(3) 0.047(2) -0.001(2) -0.0004(17) 0.006(2)
C8 0.037(2) 0.038(2) 0.046(2) 0.003(2) 0.0023(18) -0.002(2)
C7 0.036(2) 0.048(3) 0.043(2) -0.011(2) 0.0052(18) -0.005(2)
C16 0.057(3) 0.052(3) 0.043(2) 0.000(2) -0.003(2) -0.014(3)

loop_
_atom_type_symbol
_atom_type_description
_atom_type_scat_dispersion_real
_atom_type_scat_dispersion_imag
_atom_type_scat_source
C C 0.0181 0.0091 'International Tables Vol C Tables 4.2.6.8 and 6.1.1.4'
H H 0.0000 0.0000 'International Tables Vol C Tables 4.2.6.8 and 6.1.1.4'
N N 0.0311 0.0180 'International Tables Vol C Tables 4.2.6.8 and 6.1.1.4'
O O 0.0492 0.0322 'International Tables Vol C Tables 4.2.6.8 and 6.1.1.4'

loop_
_geom_angle_atom_site_label_1
_geom_angle_atom_site_label_2
_geom_angle_atom_site_label_3
_geom_angle
C13 O1 C16 118.0(3)
N2 N3 C9 108.8(3)
N2 N1 C8 110.9(4)
N2 N1 C7 120.9(4)
C8 N1 C7 128.2(4)
N3 N2 N1 107.1(3)
C5 C6 C1 119.2(3)
C5 C6 C7 120.7(4)
C1 C6 C7 120.0(4)
C14 C15 H15 119.5
C14 C15 C10 121.0(4)
C10 C15 H15 119.5
C15 C14 H14 120.1
C15 C14 C13 119.7(4)
C13 C14 H14 120.1
C6 C5 H5 120.0
C6 C5 C4 120.1(4)
C4 C5 H5 120.0
N3 C9 C10 122.4(3)
N3 C9 C8 107.8(3)
C8 C9 C10 129.7(4)
C15 C10 C9 121.6(4)
C11 C10 C15 118.1(4)
C11 C10 C9 120.3(4)
C13 C12 H12 119.7
C13 C12 C11 120.5(4)
C11 C12 H12 119.7
O1 C13 C14 124.7(4)
O1 C13 C12 115.8(4)
C12 C13 C14 119.6(4)
C6 C1 H1 119.9
C2 C1 C6 120.3(4)
C2 C1 H1 119.9
C1 C2 H2 119.7
C3 C2 C1 120.5(4)
C3 C2 H2 119.7
C2 C3 H3 120.1
C2 C3 C4 119.9(4)
C4 C3 H3 120.1
C10 C11 H11 119.5
C12 C11 C10 121.0(4)
C12 C11 H11 119.5
C5 C4 H4 120.0
C3 C4 C5 120.0(4)
C3 C4 H4 120.0
N1 C8 C9 105.4(4)
N1 C8 H8 127.3
C9 C8 H8 127.3
N1 C7 C6 112.3(3)
N1 C7 H7A 109.2
N1 C7 H7B 109.2
C6 C7 H7A 109.2
C6 C7 H7B 109.2
H7A C7 H7B 107.9
O1 C16 H16A 109.5
O1 C16 H16B 109.5
O1 C16 H16C 109.5
H16A C16 H16B 109.5
H16A C16 H16C 109.5
H16B C16 H16C 109.5

loop_
_geom_bond_atom_site_label_1
_geom_bond_atom_site_label_2
_geom_bond_distance
O1 C13 1.368(4)
O1 C16 1.424(5)
N3 N2 1.323(4)
N3 C9 1.364(5)
N1 N2 1.340(5)
N1 C8 1.342(5)
N1 C7 1.478(5)
C6 C5 1.387(5)
C6 C1 1.387(6)
C6 C7 1.507(5)
C15 H15 0.9500
C15 C14 1.391(5)
C15 C10 1.396(5)
C14 H14 0.9500
C14 C13 1.392(5)
C5 H5 0.9500
C5 C4 1.396(5)
C9 C10 1.471(5)
C9 C8 1.368(6)
C10 C11 1.391(5)
C12 H12 0.9500
C12 C13 1.378(6)
C12 C11 1.383(5)
C1 H1 0.9500
C1 C2 1.385(5)
C2 H2 0.9500
C2 C3 1.374(6)
C3 H3 0.9500
C3 C4 1.381(6)
C11 H11 0.9500
C4 H4 0.9500
C8 H8 0.9500
C7 H7A 0.9900
C7 H7B 0.9900
C16 H16A 0.9800
C16 H16B 0.9800
C16 H16C 0.9800
